data_1562184
loop_
_publ_author_name
'Li, Gui-Lian'
'Yin, Wei-Dong'
'Liu, Guang-Zhen'
'Ma, Lu-Fang'
'Wang, Li-Ya'

_publ_section_title
;
 Syntheses, structures and magnetic properties of four coordination
 polymers based on nitrobenzene dicarboxylate and various N-donor
 coligands
;
_journal_name_full 'Journal of Solid State Chemistry'
_journal_page_first 1
_journal_page_last 8
_journal_paper_doi 10.1016/j.jssc.2014.08.007
_journal_volume 220
_journal_year 2014
_chemical_formula_sum 'C21 H21 N3 Ni O8'
_chemical_formula_weight 502.12
_space_group_IT_number 19
_space_group_name_Hall 'P 2ac 2ab'
_space_group_name_H-M_alt 'P 21 21 21'
_symmetry_cell_setting orthorhombic
_symmetry_space_group_name_H-M 'P 21 21 21'
_atom_sites_solution_hydrogens geom
_atom_sites_solution_primary direct
_atom_sites_solution_secondary difmap
_audit_creation_method SHELXL-97
_cell_angle_alpha 90.00
_cell_angle_beta 90.00
_cell_angle_gamma 90.00
_cell_formula_units_Z 4
_cell_length_a 8.403(5)
_cell_length_b 10.985(7)
_cell_length_c 24.235(14)
_cell_measurement_reflns_used 3628
_cell_measurement_temperature 296(2)
_cell_measurement_theta_max 23.53
_cell_measurement_theta_min 2.50
_cell_volume 2237(2)
_computing_cell_refinement 'Bruker SMART'
_computing_data_collection 'Bruker SMART'
_computing_data_reduction 'Bruker SAINT'
_computing_molecular_graphics 'Bruker SHELXTL'
_computing_publication_material 'Bruker SHELXTL'
_computing_structure_refinement 'SHELXL-97 (Sheldrick, 1997)'
_computing_structure_solution 'SHELXS-97 (Sheldrick, 1990)'
_diffrn_ambient_temperature 296(2)
_diffrn_measured_fraction_theta_full 0.999
_diffrn_measured_fraction_theta_max 0.999
_diffrn_measurement_device_type 'CCD area detector'
_diffrn_measurement_method 'phi and omega scans'
_diffrn_radiation_monochromator graphite
_diffrn_radiation_source 'fine-focus sealed tube'
_diffrn_radiation_type MoK\a
_diffrn_radiation_wavelength 0.71073
_diffrn_reflns_av_R_equivalents 0.0635
_diffrn_reflns_av_sigmaI/netI 0.0614
_diffrn_reflns_limit_h_max 10
_diffrn_reflns_limit_h_min -10
_diffrn_reflns_limit_k_max 13
_diffrn_reflns_limit_k_min -13
_diffrn_reflns_limit_l_max 29
_diffrn_reflns_limit_l_min -29
_diffrn_reflns_number 16859
_diffrn_reflns_theta_full 25.50
_diffrn_reflns_theta_max 25.50
_diffrn_reflns_theta_min 2.50
_diffrn_standards_number 0
_exptl_absorpt_coefficient_mu 0.920
_exptl_absorpt_correction_T_max 0.8898
_exptl_absorpt_correction_T_min 0.7512
_exptl_absorpt_correction_type multi-scan
_exptl_absorpt_process_details sadabs
_exptl_crystal_colour green
_exptl_crystal_density_diffrn 1.491
_exptl_crystal_density_method 'not measured'
_exptl_crystal_description block
_exptl_crystal_F_000 1040
_exptl_crystal_size_max 0.33
_exptl_crystal_size_mid 0.25
_exptl_crystal_size_min 0.13
_refine_diff_density_max 0.268
_refine_diff_density_min -0.346
_refine_diff_density_rms 0.052
_refine_ls_abs_structure_details 'Flack H D (1983), Acta Cryst. A39, 876-881'
_refine_ls_abs_structure_Flack 0.009(14)
_refine_ls_extinction_method none
_refine_ls_goodness_of_fit_ref 1.032
_refine_ls_hydrogen_treatment constr
_refine_ls_matrix_type full
_refine_ls_number_parameters 298
_refine_ls_number_reflns 4171
_refine_ls_number_restraints 0
_refine_ls_restrained_S_all 1.032
_refine_ls_R_factor_all 0.0471
_refine_ls_R_factor_gt 0.0372
_refine_ls_shift/su_max 0.001
_refine_ls_shift/su_mean 0.000
_refine_ls_structure_factor_coef Fsqd
_refine_ls_weighting_details 'calc w=1/[\s^2^(Fo^2^)+(0.0261P)^2^+0.2038P] where P=(Fo^2^+2Fc^2^)/3'
_refine_ls_weighting_scheme calc
_refine_ls_wR_factor_gt 0.0758
_refine_ls_wR_factor_ref 0.0805
_reflns_number_gt 3595
_reflns_number_total 4171
_reflns_threshold_expression >2sigma(I)
_cod_data_source_file JSSC-2014-220-1.cif
_cod_data_source_block a
_cod_depositor_comments
;
The following automatic conversions were performed:

data item '_symmetry_cell_setting' value 'Orthorhombic' was changed
to 'orthorhombic' in accordance with the built-in table derived from
the CIF Core dictionary named 'cif_core.dic' version 2.4.5 last
updated on 2014-11-21.

Automatic conversion script
Id: cif_fix_values 8369 2020-08-20 11:38:08Z andrius 
;
_cod_original_sg_symbol_H-M P2(1)2(1)2(1)
_cod_database_code 1562184

loop_
_symmetry_equiv_pos_as_xyz
'x, y, z'
'-x+1/2, -y, z+1/2'
'-x, y+1/2, -z+1/2'
'x+1/2, -y+1/2, -z'

loop_
_atom_site_label
_atom_site_type_symbol
_atom_site_fract_x
_atom_site_fract_y
_atom_site_fract_z
_atom_site_U_iso_or_equiv
_atom_site_adp_type
_atom_site_occupancy
_atom_site_symmetry_multiplicity
_atom_site_calc_flag
_atom_site_refinement_flags
_atom_site_disorder_assembly
_atom_site_disorder_group
Ni1 Ni 0.60223(5) 0.11499(3) 0.485549(16) 0.02490(11) Uani 1 1 d . . .
O1 O 0.6427(3) -0.0503(2) 0.44746(9) 0.0346(6) Uani 1 1 d . . .
O2 O 0.8600(3) -0.1607(2) 0.46401(11) 0.0531(7) Uani 1 1 d . . .
O3 O 0.8419(2) 0.15616(19) 0.49065(9) 0.0298(5) Uani 1 1 d . . .
O4 O 1.0820(3) 0.22645(19) 0.46911(8) 0.0287(5) Uani 1 1 d . . .
O5 O 1.1655(4) 0.2657(3) 0.27101(11) 0.0604(8) Uani 1 1 d . . .
O6 O 1.1545(4) 0.1003(3) 0.22315(11) 0.0739(10) Uani 1 1 d . . .
O7 O 0.3615(2) 0.07910(19) 0.48319(10) 0.0381(6) Uani 1 1 d . . .
H1W H 0.3108 0.1442 0.4760 0.057 Uiso 1 1 d R . .
H2W H 0.3024 0.0165 0.4854 0.057 Uiso 1 1 d R . .
O8 O 0.7993(4) 0.3688(3) 0.0108(2) 0.144(2) Uani 1 1 d . . .
H3W H 0.8973 0.3523 0.0152 0.216 Uiso 1 1 d R . .
H4W H 0.7520 0.3072 -0.0027 0.216 Uiso 1 1 d R . .
N1 N 1.1246(4) 0.1587(3) 0.26470(12) 0.0447(8) Uani 1 1 d . . .
N2 N 0.5833(3) 0.2005(2) 0.40856(10) 0.0292(6) Uani 1 1 d . . .
N3 N 0.8677(3) -0.0212(2) 0.05987(11) 0.0317(7) Uani 1 1 d . . .
C1 C 0.8767(4) -0.0108(3) 0.39519(13) 0.0282(7) Uani 1 1 d . . .
C2 C 0.9591(3) 0.0977(3) 0.40429(12) 0.0255(7) Uani 1 1 d . . .
C3 C 1.0405(4) 0.1518(3) 0.36098(13) 0.0314(8) Uani 1 1 d . . .
H3 H 1.0958 0.2240 0.3667 0.038 Uiso 1 1 calc R . .
C4 C 1.0395(4) 0.0993(3) 0.31013(13) 0.0340(8) Uani 1 1 d . . .
C5 C 0.9577(4) -0.0088(3) 0.29966(15) 0.0379(9) Uani 1 1 d . . .
H5 H 0.9582 -0.0438 0.2647 0.045 Uiso 1 1 calc R . .
C6 C 0.8762(4) -0.0621(3) 0.34269(14) 0.0367(8) Uani 1 1 d . . .
H6 H 0.8198 -0.1336 0.3365 0.044 Uiso 1 1 calc R . .
C7 C 0.7872(4) -0.0787(3) 0.44011(14) 0.0301(8) Uani 1 1 d . . .
C8 C 0.9590(4) 0.1629(3) 0.45898(13) 0.0252(7) Uani 1 1 d . . .
C9 C 0.5157(4) 0.1408(3) 0.36683(14) 0.0352(8) Uani 1 1 d . . .
H9 H 0.4706 0.0650 0.3738 0.042 Uiso 1 1 calc R . .
C10 C 0.5095(4) 0.1859(3) 0.31406(14) 0.0384(9) Uani 1 1 d . . .
H10 H 0.4599 0.1408 0.2865 0.046 Uiso 1 1 calc R . .
C11 C 0.5759(4) 0.2968(3) 0.30150(13) 0.0336(8) Uani 1 1 d . . .
C12 C 0.6484(4) 0.3582(3) 0.34440(13) 0.0395(9) Uani 1 1 d . . .
H12 H 0.6974 0.4329 0.3382 0.047 Uiso 1 1 calc R . .
C13 C 0.6477(4) 0.3077(3) 0.39693(14) 0.0362(9) Uani 1 1 d . . .
H13 H 0.6949 0.3513 0.4255 0.043 Uiso 1 1 calc R . .
C14 C 0.5680(5) 0.3526(3) 0.24415(13) 0.0465(11) Uani 1 1 d . . .
H14A H 0.6456 0.4178 0.2420 0.056 Uiso 1 1 calc R . .
H14B H 0.4636 0.3885 0.2392 0.056 Uiso 1 1 calc R . .
C15 C 0.5986(5) 0.2641(3) 0.19649(13) 0.0463(10) Uani 1 1 d . . .
H15A H 0.5170 0.2017 0.1966 0.056 Uiso 1 1 calc R . .
H15B H 0.5910 0.3079 0.1618 0.056 Uiso 1 1 calc R . .
C16 C 0.7616(5) 0.2039(4) 0.20036(15) 0.0432(10) Uani 1 1 d . . .
H16A H 0.8420 0.2668 0.2036 0.052 Uiso 1 1 calc R . .
H16B H 0.7655 0.1552 0.2337 0.052 Uiso 1 1 calc R . .
C17 C 0.7632(4) -0.0547(3) 0.09815(14) 0.0387(9) Uani 1 1 d . . .
H17 H 0.7111 -0.1287 0.0937 0.046 Uiso 1 1 calc R . .
C18 C 0.7278(5) 0.0142(4) 0.14400(15) 0.0467(11) Uani 1 1 d . . .
H18 H 0.6538 -0.0139 0.1695 0.056 Uiso 1 1 calc R . .
C19 C 0.8017(4) 0.1243(3) 0.15209(13) 0.0345(8) Uani 1 1 d . . .
C20 C 0.9106(5) 0.1584(3) 0.11321(15) 0.0506(10) Uani 1 1 d . . .
H20 H 0.9652 0.2315 0.1171 0.061 Uiso 1 1 calc R . .
C21 C 0.9396(4) 0.0851(3) 0.06837(15) 0.0463(10) Uani 1 1 d . . .
H21 H 1.0138 0.1113 0.0425 0.056 Uiso 1 1 calc R . .

loop_
_atom_site_aniso_label
_atom_site_aniso_U_11
_atom_site_aniso_U_22
_atom_site_aniso_U_33
_atom_site_aniso_U_23
_atom_site_aniso_U_13
_atom_site_aniso_U_12
Ni1 0.02213(18) 0.0263(2) 0.0263(2) -0.00041(19) -0.00012(18) 0.00043(18)
O1 0.0266(14) 0.0319(13) 0.0454(14) -0.0049(11) 0.0024(11) -0.0019(10)
O2 0.0438(16) 0.0440(15) 0.0715(18) 0.0204(13) 0.0068(13) 0.0123(13)
O3 0.0227(10) 0.0353(12) 0.0314(12) -0.0037(11) 0.0042(10) -0.0012(9)
O4 0.0237(12) 0.0316(12) 0.0308(12) -0.0042(9) -0.0005(10) -0.0032(10)
O5 0.071(2) 0.056(2) 0.0538(18) 0.0152(15) 0.0068(15) -0.0066(17)
O6 0.091(2) 0.093(2) 0.0385(16) -0.0085(17) 0.0219(15) 0.007(2)
O7 0.0252(11) 0.0271(11) 0.0619(15) 0.0028(12) -0.0028(12) -0.0020(9)
O8 0.077(2) 0.059(2) 0.295(6) -0.047(3) -0.093(3) 0.0251(19)
N1 0.043(2) 0.058(2) 0.0331(18) 0.0065(16) 0.0005(15) 0.0080(18)
N2 0.0278(15) 0.0305(15) 0.0292(14) -0.0010(12) -0.0026(13) 0.0030(13)
N3 0.0317(17) 0.0291(16) 0.0342(15) -0.0007(12) 0.0034(13) -0.0025(13)
C1 0.0255(18) 0.0277(17) 0.0313(17) -0.0053(14) -0.0023(15) 0.0050(15)
C2 0.0222(15) 0.0279(18) 0.0265(17) 0.0007(14) -0.0012(13) 0.0030(14)
C3 0.0311(18) 0.0284(19) 0.0345(19) -0.0006(15) -0.0012(16) 0.0028(15)
C4 0.0343(18) 0.042(2) 0.0260(18) 0.0009(17) 0.0011(14) 0.0081(18)
C5 0.042(2) 0.041(2) 0.031(2) -0.0089(17) -0.0039(17) 0.0091(18)
C6 0.040(2) 0.0297(18) 0.040(2) -0.0055(15) -0.0040(18) 0.0030(17)
C7 0.0335(19) 0.0214(18) 0.0353(19) -0.0052(15) 0.0007(16) 0.0013(15)
C8 0.0222(16) 0.0230(16) 0.0304(17) -0.0004(14) -0.0045(15) 0.0053(14)
C9 0.0356(19) 0.033(2) 0.037(2) -0.0014(16) -0.0010(16) 0.0011(16)
C10 0.049(2) 0.034(2) 0.032(2) -0.0082(17) -0.0070(17) 0.0025(18)
C11 0.038(2) 0.0345(19) 0.0285(18) -0.0015(15) 0.0019(16) 0.0101(17)
C12 0.049(2) 0.034(2) 0.035(2) 0.0033(16) 0.0018(17) -0.0034(17)
C13 0.042(2) 0.036(2) 0.0304(19) -0.0037(16) -0.0040(16) -0.0026(17)
C14 0.068(3) 0.044(2) 0.0280(19) 0.0049(17) -0.0005(19) 0.013(2)
C15 0.064(3) 0.050(2) 0.0253(17) -0.0010(16) 0.002(2) 0.013(2)
C16 0.043(2) 0.051(2) 0.036(2) -0.0093(18) 0.0051(18) -0.0021(19)
C17 0.041(2) 0.033(2) 0.041(2) -0.0016(17) 0.0069(18) -0.0069(17)
C18 0.050(3) 0.053(3) 0.037(2) -0.0049(19) 0.0199(19) -0.012(2)
C19 0.0350(19) 0.036(2) 0.0328(19) -0.0038(17) 0.0018(15) -0.0022(18)
C20 0.062(3) 0.046(2) 0.044(2) -0.0154(18) 0.015(2) -0.024(2)
C21 0.045(2) 0.052(3) 0.042(2) -0.0118(19) 0.0166(18) -0.0196(19)

loop_
_atom_type_symbol
_atom_type_description
_atom_type_scat_dispersion_real
_atom_type_scat_dispersion_imag
_atom_type_scat_source
C C 0.0033 0.0016 'International Tables Vol C Tables 4.2.6.8 and 6.1.1.4'
H H 0.0000 0.0000 'International Tables Vol C Tables 4.2.6.8 and 6.1.1.4'
N N 0.0061 0.0033 'International Tables Vol C Tables 4.2.6.8 and 6.1.1.4'
O O 0.0106 0.0060 'International Tables Vol C Tables 4.2.6.8 and 6.1.1.4'
Ni Ni 0.3393 1.1124 'International Tables Vol C Tables 4.2.6.8 and 6.1.1.4'

loop_
_geom_angle_atom_site_label_1
_geom_angle_atom_site_label_2
_geom_angle_atom_site_label_3
_geom_angle
_geom_angle_site_symmetry_1
_geom_angle_site_symmetry_3
O7 Ni1 O1 88.91(9) . .
O7 Ni1 O4 95.48(9) . 4_456
O1 Ni1 O4 172.90(9) . 4_456
O7 Ni1 O3 177.55(10) . .
O1 Ni1 O3 93.36(9) . .
O4 Ni1 O3 82.18(9) 4_456 .
O7 Ni1 N3 92.76(10) . 2_655
O1 Ni1 N3 86.10(11) . 2_655
O4 Ni1 N3 88.11(10) 4_456 2_655
O3 Ni1 N3 86.49(10) . 2_655
O7 Ni1 N2 89.23(10) . .
O1 Ni1 N2 90.50(10) . .
O4 Ni1 N2 95.13(10) 4_456 .
O3 Ni1 N2 91.67(10) . .
N3 Ni1 N2 176.03(11) 2_655 .
C7 O1 Ni1 116.0(2) . .
C8 O3 Ni1 138.0(2) . .
C8 O4 Ni1 129.2(2) . 4_556
Ni1 O7 H1W 109.7 . .
Ni1 O7 H2W 136.6 . .
H1W O7 H2W 113.6 . .
H3W O8 H4W 109.4 . .
O6 N1 O5 123.1(4) . .
O6 N1 C4 119.0(4) . .
O5 N1 C4 117.8(3) . .
C13 N2 C9 116.7(3) . .
C13 N2 Ni1 123.8(2) . .
C9 N2 Ni1 119.2(2) . .
C17 N3 C21 115.8(3) . .
C17 N3 Ni1 123.0(2) . 2_654
C21 N3 Ni1 120.7(2) . 2_654
C6 C1 C2 119.4(3) . .
C6 C1 C7 117.1(3) . .
C2 C1 C7 123.5(3) . .
C3 C2 C1 119.4(3) . .
C3 C2 C8 117.5(3) . .
C1 C2 C8 123.0(3) . .
C4 C3 C2 120.0(3) . .
C4 C3 H3 120.0 . .
C2 C3 H3 120.0 . .
C3 C4 C5 121.9(3) . .
C3 C4 N1 119.2(3) . .
C5 C4 N1 118.9(3) . .
C6 C5 C4 117.9(3) . .
C6 C5 H5 121.0 . .
C4 C5 H5 121.0 . .
C5 C6 C1 121.3(3) . .
C5 C6 H6 119.4 . .
C1 C6 H6 119.4 . .
O2 C7 O1 126.1(3) . .
O2 C7 C1 116.7(3) . .
O1 C7 C1 117.0(3) . .
O3 C8 O4 123.6(3) . .
O3 C8 C2 120.8(3) . .
O4 C8 C2 115.5(3) . .
N2 C9 C10 123.1(3) . .
N2 C9 H9 118.5 . .
C10 C9 H9 118.5 . .
C9 C10 C11 120.7(3) . .
C9 C10 H10 119.6 . .
C11 C10 H10 119.6 . .
C10 C11 C12 116.5(3) . .
C10 C11 C14 122.8(3) . .
C12 C11 C14 120.7(3) . .
C11 C12 C13 119.5(3) . .
C11 C12 H12 120.2 . .
C13 C12 H12 120.2 . .
N2 C13 C12 123.5(3) . .
N2 C13 H13 118.3 . .
C12 C13 H13 118.3 . .
C11 C14 C15 115.2(3) . .
C11 C14 H14A 108.5 . .
C15 C14 H14A 108.5 . .
C11 C14 H14B 108.5 . .
C15 C14 H14B 108.5 . .
H14A C14 H14B 107.5 . .
C16 C15 C14 112.3(3) . .
C16 C15 H15A 109.1 . .
C14 C15 H15A 109.1 . .
C16 C15 H15B 109.1 . .
C14 C15 H15B 109.1 . .
H15A C15 H15B 107.9 . .
C19 C16 C15 114.1(3) . .
C19 C16 H16A 108.7 . .
C15 C16 H16A 108.7 . .
C19 C16 H16B 108.7 . .
C15 C16 H16B 108.7 . .
H16A C16 H16B 107.6 . .
N3 C17 C18 123.7(3) . .
N3 C17 H17 118.2 . .
C18 C17 H17 118.2 . .
C19 C18 C17 120.1(3) . .
C19 C18 H18 120.0 . .
C17 C18 H18 120.0 . .
C20 C19 C18 116.5(3) . .
C20 C19 C16 122.0(3) . .
C18 C19 C16 121.5(3) . .
C19 C20 C21 120.3(3) . .
C19 C20 H20 119.9 . .
C21 C20 H20 119.9 . .
N3 C21 C20 123.8(3) . .
N3 C21 H21 118.1 . .
C20 C21 H21 118.1 . .

loop_
_geom_bond_atom_site_label_1
_geom_bond_atom_site_label_2
_geom_bond_distance
_geom_bond_site_symmetry_2
Ni1 O7 2.062(2) .
Ni1 O1 2.065(2) .
Ni1 O4 2.066(2) 4_456
Ni1 O3 2.068(2) .
Ni1 N3 2.090(3) 2_655
Ni1 N2 2.095(3) .
O1 C7 1.266(4) .
O2 C7 1.233(4) .
O3 C8 1.250(4) .
O4 C8 1.271(4) .
O4 Ni1 2.066(2) 4_556
O5 N1 1.234(4) .
O6 N1 1.220(4) .
O7 H1W 0.8500 .
O7 H2W 0.8499 .
O8 H3W 0.8500 .
O8 H4W 0.8500 .
N1 C4 1.467(4) .
N2 C13 1.326(4) .
N2 C9 1.333(4) .
N3 C17 1.329(4) .
N3 C21 1.331(4) .
N3 Ni1 2.090(3) 2_654
C1 C6 1.391(4) .
C1 C2 1.396(4) .
C1 C7 1.519(4) .
C2 C3 1.387(4) .
C2 C8 1.507(4) .
C3 C4 1.361(4) .
C3 H3 0.9300 .
C4 C5 1.395(5) .
C5 C6 1.378(5) .
C5 H5 0.9300 .
C6 H6 0.9300 .
C9 C10 1.372(5) .
C9 H9 0.9300 .
C10 C11 1.374(5) .
C10 H10 0.9300 .
C11 C12 1.381(5) .
C11 C14 1.521(5) .
C12 C13 1.389(5) .
C12 H12 0.9300 .
C13 H13 0.9300 .
C14 C15 1.531(5) .
C14 H14A 0.9700 .
C14 H14B 0.9700 .
C15 C16 1.524(5) .
C15 H15A 0.9700 .
C15 H15B 0.9700 .
C16 C19 1.499(5) .
C16 H16A 0.9700 .
C16 H16B 0.9700 .
C17 C18 1.377(5) .
C17 H17 0.9300 .
C18 C19 1.374(5) .
C18 H18 0.9300 .
C19 C20 1.365(5) .
C20 C21 1.375(5) .
C20 H20 0.9300 .
C21 H21 0.9300 .

loop_
_geom_hbond_atom_site_label_D
_geom_hbond_atom_site_label_H
_geom_hbond_atom_site_label_A
_geom_hbond_distance_DH
_geom_hbond_distance_HA
_geom_hbond_distance_DA
_geom_hbond_angle_DHA
_geom_hbond_site_symmetry_A
O8 H4W O2 0.85 2.03 2.881(4) 179.3 2_654
O8 H3W O2 0.85 2.11 2.945(4) 169.4 3_755
O7 H2W O8 0.85 1.84 2.681(4) 171.9 3_645
O7 H1W O3 0.85 2.35 2.981(4) 131.2 4_456
O7 H1W O4 0.85 2.13 2.872(3) 145.6 1_455

loop_
_geom_torsion_atom_site_label_1
_geom_torsion_atom_site_label_2
_geom_torsion_atom_site_label_3
_geom_torsion_atom_site_label_4
_geom_torsion
_geom_torsion_site_symmetry_1
_geom_torsion_site_symmetry_2
_geom_torsion_site_symmetry_3
_geom_torsion_site_symmetry_4
O7 Ni1 O1 C7 -177.3(2) . . . .
O4 Ni1 O1 C7 -49.0(8) 4_456 . . .
O3 Ni1 O1 C7 1.8(2) . . . .
N3 Ni1 O1 C7 -84.5(2) 2_655 . . .
N2 Ni1 O1 C7 93.5(3) . . . .
O7 Ni1 O3 C8 -148(2) . . . .
O1 Ni1 O3 C8 53.7(3) . . . .
O4 Ni1 O3 C8 -131.8(3) 4_456 . . .
N3 Ni1 O3 C8 139.6(3) 2_655 . . .
N2 Ni1 O3 C8 -36.9(3) . . . .
O7 Ni1 N2 C13 133.5(3) . . . .
O1 Ni1 N2 C13 -137.6(3) . . . .
O4 Ni1 N2 C13 38.1(3) 4_456 . . .
O3 Ni1 N2 C13 -44.2(3) . . . .
N3 Ni1 N2 C13 -106.5(16) 2_655 . . .
O7 Ni1 N2 C9 -52.9(2) . . . .
O1 Ni1 N2 C9 36.0(2) . . . .
O4 Ni1 N2 C9 -148.3(2) 4_456 . . .
O3 Ni1 N2 C9 129.4(2) . . . .
N3 Ni1 N2 C9 67.1(17) 2_655 . . .
C6 C1 C2 C3 -0.7(5) . . . .
C7 C1 C2 C3 178.5(3) . . . .
C6 C1 C2 C8 176.8(3) . . . .
C7 C1 C2 C8 -4.0(5) . . . .
C1 C2 C3 C4 0.1(5) . . . .
C8 C2 C3 C4 -177.5(3) . . . .
C2 C3 C4 C5 0.2(5) . . . .
C2 C3 C4 N1 179.2(3) . . . .
O6 N1 C4 C3 163.6(3) . . . .
O5 N1 C4 C3 -14.9(5) . . . .
O6 N1 C4 C5 -17.3(5) . . . .
O5 N1 C4 C5 164.1(3) . . . .
C3 C4 C5 C6 0.1(5) . . . .
N1 C4 C5 C6 -178.9(3) . . . .
C4 C5 C6 C1 -0.8(5) . . . .
C2 C1 C6 C5 1.1(5) . . . .
C7 C1 C6 C5 -178.2(3) . . . .
Ni1 O1 C7 O2 110.6(3) . . . .
Ni1 O1 C7 C1 -73.4(3) . . . .
C6 C1 C7 O2 85.0(4) . . . .
C2 C1 C7 O2 -94.3(4) . . . .
C6 C1 C7 O1 -91.4(4) . . . .
C2 C1 C7 O1 89.4(4) . . . .
Ni1 O3 C8 O4 156.7(2) . . . .
Ni1 O3 C8 C2 -21.0(5) . . . .
Ni1 O4 C8 O3 -29.3(4) 4_556 . . .
Ni1 O4 C8 C2 148.5(2) 4_556 . . .
C3 C2 C8 O3 147.4(3) . . . .
C1 C2 C8 O3 -30.1(4) . . . .
C3 C2 C8 O4 -30.5(4) . . . .
C1 C2 C8 O4 152.0(3) . . . .
C13 N2 C9 C10 -0.7(5) . . . .
Ni1 N2 C9 C10 -174.7(3) . . . .
N2 C9 C10 C11 0.7(6) . . . .
C9 C10 C11 C12 0.4(5) . . . .
C9 C10 C11 C14 -178.1(3) . . . .
C10 C11 C12 C13 -1.4(5) . . . .
C14 C11 C12 C13 177.1(3) . . . .
C9 N2 C13 C12 -0.4(5) . . . .
Ni1 N2 C13 C12 173.3(3) . . . .
C11 C12 C13 N2 1.5(6) . . . .
C10 C11 C14 C15 -42.6(5) . . . .
C12 C11 C14 C15 138.9(4) . . . .
C11 C14 C15 C16 -58.9(5) . . . .
C14 C15 C16 C19 -175.3(3) . . . .
C21 N3 C17 C18 0.4(5) . . . .
Ni1 N3 C17 C18 -171.5(3) 2_654 . . .
N3 C17 C18 C19 0.2(6) . . . .
C17 C18 C19 C20 -0.9(6) . . . .
C17 C18 C19 C16 177.6(3) . . . .
C15 C16 C19 C20 106.8(4) . . . .
C15 C16 C19 C18 -71.6(5) . . . .
C18 C19 C20 C21 1.1(6) . . . .
C16 C19 C20 C21 -177.4(4) . . . .
C17 N3 C21 C20 -0.2(6) . . . .
Ni1 N3 C21 C20 171.9(3) 2_654 . . .
C19 C20 C21 N3 -0.6(7) . . . .
